data_7127649
loop_
_publ_author_name
'G\"obel, Dominik'
'Rusch, Pascal'
'Duvinage, Daniel'
'Bigall, Nadja C.'
'Nachtsheim, Boris J.'

_publ_section_title
;
 Emission color-tunable oxazol(in)yl-substituted excited-state
 intramolecular proton transfer (ESIPT)-based luminophores.
;
_journal_issue 98
_journal_name_full 'Chemical communications (Cambridge, England)'
_journal_page_first 15430
_journal_page_last 15433
_journal_paper_doi 10.1039/d0cc05780k
_journal_volume 56
_journal_year 2020
_chemical_formula_moiety 'C25 H28 N2 O3'
_chemical_formula_sum 'C25 H28 N2 O3'
_chemical_formula_weight 404.49
_space_group_crystal_system orthorhombic
_space_group_IT_number 33
_space_group_name_Hall 'P 2c -2n'
_space_group_name_H-M_alt 'P n a 21'
_atom_sites_solution_hydrogens geom
_atom_sites_solution_primary dual
_audit_creation_date 2020-04-02
_audit_creation_method
;
Olex2 1.3-dev
(compiled 2020.03.26 svn.re84ffbc8 for OlexSys, GUI svn.r6014)
;
_audit_update_record
;
2020-07-21 deposited with the CCDC.	2020-11-10 downloaded from the CCDC.
;
_cell_angle_alpha 90
_cell_angle_beta 90
_cell_angle_gamma 90
_cell_formula_units_Z 4
_cell_length_a 10.1266(4)
_cell_length_b 21.0008(9)
_cell_length_c 10.2483(4)
_cell_measurement_reflns_used 4562
_cell_measurement_temperature 100.0
_cell_measurement_theta_max 30.09
_cell_measurement_theta_min 2.79
_cell_volume 2179.47(15)
_computing_cell_refinement 'SAINT V8.40A (Bruker, 2019)'
_computing_data_reduction 'SAINT V8.40A (Bruker, 2019)'
_computing_molecular_graphics 'Olex2 1.3-dev (Dolomanov et al., 2009)'
_computing_publication_material 'Olex2 1.3-dev (Dolomanov et al., 2009)'
_computing_structure_refinement 'SHELXL 2016/4 (Sheldrick, 2015)'
_computing_structure_solution 'SHELXT 2014/5 (Sheldrick, 2014)'
_diffrn_ambient_temperature 100.0
_diffrn_detector 'Bruker PHOTON area detector'
_diffrn_detector_area_resol_mean 7.9
_diffrn_detector_type 'CMOS area detector'
_diffrn_measured_fraction_theta_full 1.000
_diffrn_measured_fraction_theta_max 1.000
_diffrn_measurement_device 'three-circle diffractometer'
_diffrn_measurement_device_type 'Bruker D8 Venture PHOTON area detector'
_diffrn_measurement_method '\w and \f scans'
_diffrn_radiation_monochromator 'mirror optics'
_diffrn_radiation_probe x-ray
_diffrn_radiation_type MoK\a
_diffrn_radiation_wavelength 0.71073
_diffrn_reflns_av_R_equivalents 0.0468
_diffrn_reflns_av_unetI/netI 0.0356
_diffrn_reflns_Laue_measured_fraction_full 1.000
_diffrn_reflns_Laue_measured_fraction_max 1.000
_diffrn_reflns_limit_h_max 12
_diffrn_reflns_limit_h_min -13
_diffrn_reflns_limit_k_max 28
_diffrn_reflns_limit_k_min -28
_diffrn_reflns_limit_l_max 13
_diffrn_reflns_limit_l_min -13
_diffrn_reflns_number 35122
_diffrn_reflns_point_group_measured_fraction_full 0.999
_diffrn_reflns_point_group_measured_fraction_max 0.999
_diffrn_reflns_theta_full 25.242
_diffrn_reflns_theta_max 28.282
_diffrn_reflns_theta_min 1.939
_diffrn_source 'microfocus sealed X-ray tube'
_diffrn_source_type 'Incoatec I\ms'
_diffrn_standards_number 0
_exptl_absorpt_coefficient_mu 0.081
_exptl_absorpt_correction_T_max 0.7461
_exptl_absorpt_correction_T_min 0.7100
_exptl_absorpt_correction_type multi-scan
_exptl_absorpt_process_details
;
SADABS-2016/2 (Bruker,2016/2) was used for absorption correction.
wR2(int) was 0.1140 before and 0.0592 after correction.
The Ratio of minimum to maximum transmission is 0.9516.
The \l/2 correction factor is Not present.
;
_exptl_crystal_colour 'clear colourless'
_exptl_crystal_colour_lustre clear
_exptl_crystal_colour_primary colourless
_exptl_crystal_density_diffrn 1.233
_exptl_crystal_description needle
_exptl_crystal_F_000 864
_exptl_crystal_size_max 0.28
_exptl_crystal_size_mid 0.13
_exptl_crystal_size_min 0.11
_refine_diff_density_max 0.288
_refine_diff_density_min -0.280
_refine_diff_density_rms 0.044
_refine_ls_abs_structure_details
;
 Flack x determined using 1981 quotients [(I+)-(I-)]/[(I+)+(I-)]
 (Parsons, Flack and Wagner, Acta Cryst. B69 (2013) 249-259).
;
_refine_ls_abs_structure_Flack 0.3(3)
_refine_ls_extinction_method none
_refine_ls_goodness_of_fit_ref 1.030
_refine_ls_hydrogen_treatment constr
_refine_ls_matrix_type full
_refine_ls_number_parameters 278
_refine_ls_number_reflns 5406
_refine_ls_number_restraints 1
_refine_ls_restrained_S_all 1.030
_refine_ls_R_factor_all 0.0496
_refine_ls_R_factor_gt 0.0414
_refine_ls_shift/su_max 0.000
_refine_ls_shift/su_mean 0.000
_refine_ls_structure_factor_coef Fsqd
_refine_ls_weighting_details 'w=1/[\s^2^(Fo^2^)+(0.0520P)^2^+0.5121P] where P=(Fo^2^+2Fc^2^)/3'
_refine_ls_weighting_scheme calc
_refine_ls_wR_factor_gt 0.0932
_refine_ls_wR_factor_ref 0.0968
_reflns_Friedel_coverage 0.895
_reflns_Friedel_fraction_full 0.998
_reflns_Friedel_fraction_max 0.998
_reflns_number_gt 4854
_reflns_number_total 5406
_reflns_threshold_expression 'I > 2\s(I)'
_cod_data_source_file d0cc05780k2.cif
_cod_data_source_block goebeld200211_0ma
_cod_database_code 7127649
_shelx_shelxl_version_number 2016/4
_publ_section_exptl
;
Any special experimental details
;
_shelx_space_group_comment
;
The symmetry employed for this shelxl refinement is uniquely defined
by the following loop, which should always be used as a source of
symmetry information in preference to the above space-group names.
They are only intended as comments.
;
_shelx_estimated_absorpt_t_max 0.991
_shelx_estimated_absorpt_t_min 0.978
_olex2_refinement_description
;
1. Fixed Uiso
 At 1.2 times of:
  All C(H) groups, All C(H,H) groups
 At 1.5 times of:
  All C(H,H,H) groups, All O(H) groups
2.a Secondary CH2 refined with riding coordinates:
 C13(H13A,H13B), C18(H18A,H18B)
2.b Aromatic/amide H refined with riding coordinates:
 C1(H1A), C4(H4), C5(H5), C6(H6), C8(H8)
2.c Idealised Me refined as rotating group:
 C10(H10A,H10B,H10C), C11(H11A,H11B,H11C), C15(H15A,H15B,H15C), C16(H16A,H16B,
 H16C), C20(H20A,H20B,H20C), C21(H21A,H21B,H21C)
2.d Idealised tetrahedral OH refined as rotating group:
 O1(H1)
;
_olex2_submission_special_instructions 'No special instructions were received'

loop_
_space_group_symop_operation_xyz
'x, y, z'
'-x, -y, z+1/2'
'x+1/2, -y+1/2, z'
'-x+1/2, y+1/2, z+1/2'

loop_
_atom_site_label
_atom_site_type_symbol
_atom_site_fract_x
_atom_site_fract_y
_atom_site_fract_z
_atom_site_U_iso_or_equiv
_atom_site_adp_type
_atom_site_occupancy
_atom_site_site_symmetry_order
_atom_site_calc_flag
_atom_site_refinement_flags_posn
_atom_site_refinement_flags_adp
_atom_site_refinement_flags_occupancy
_atom_site_disorder_assembly
_atom_site_disorder_group
O1 O 0.27553(15) 0.38886(7) 0.04060(16) 0.0193(3) Uani 1 1 d . . . . .
H1 H 0.331463 0.365033 0.004820 0.029 Uiso 1 1 calc R U . . .
O2 O 0.61745(15) 0.30578(7) 0.19681(15) 0.0174(3) Uani 1 1 d . . . . .
O3 O 0.02154(17) 0.65488(8) 0.77346(18) 0.0250(4) Uani 1 1 d . . . . .
N1 N 0.48706(18) 0.31839(8) 0.01992(18) 0.0158(4) Uani 1 1 d . . . . .
N2 N 0.1639(2) 0.60247(9) 0.9061(2) 0.0221(4) Uani 1 1 d . . . . .
C1 C 0.4528(2) 0.37881(10) 0.3550(2) 0.0147(4) Uani 1 1 d . . . . .
H1A H 0.527835 0.358789 0.392585 0.018 Uiso 1 1 calc R U . . .
C2 C 0.4203(2) 0.36783(10) 0.2237(2) 0.0137(4) Uani 1 1 d . . . . .
C3 C 0.3085(2) 0.39758(10) 0.1678(2) 0.0137(4) Uani 1 1 d . . . . .
C4 C 0.2316(2) 0.43882(10) 0.2421(2) 0.0143(4) Uani 1 1 d . . . . .
H4 H 0.157419 0.459675 0.204814 0.017 Uiso 1 1 calc R U . . .
C4A C 0.2653(2) 0.44886(9) 0.3715(2) 0.0131(4) Uani 1 1 d . . . . .
C4B C 0.2065(2) 0.49165(9) 0.4686(2) 0.0138(4) Uani 1 1 d . . . . .
C5 C 0.0982(2) 0.53231(10) 0.4605(2) 0.0161(4) Uani 1 1 d . . . . .
H5 H 0.045776 0.533866 0.383669 0.019 Uiso 1 1 calc R U . . .
C6 C 0.0683(2) 0.57060(10) 0.5673(2) 0.0169(4) Uani 1 1 d . . . . .
H6 H -0.004510 0.599033 0.563162 0.020 Uiso 1 1 calc R U . . .
C7 C 0.1447(2) 0.56754(10) 0.6805(2) 0.0169(4) Uani 1 1 d . . . . .
C8 C 0.2515(2) 0.52537(10) 0.6897(2) 0.0169(4) Uani 1 1 d . . . . .
H8 H 0.302427 0.522852 0.767367 0.020 Uiso 1 1 calc R U . . .
C8A C 0.2814(2) 0.48759(10) 0.5836(2) 0.0150(4) Uani 1 1 d . . . . .
C9 C 0.3923(2) 0.43895(10) 0.5704(2) 0.0144(4) Uani 1 1 d . . . . .
C9A C 0.3751(2) 0.41887(10) 0.4288(2) 0.0134(4) Uani 1 1 d . . . . .
C10 C 0.3706(2) 0.38269(11) 0.6631(2) 0.0215(5) Uani 1 1 d . . . . .
H10A H 0.282585 0.364674 0.648583 0.032 Uiso 1 1 calc R U . . .
H10B H 0.377833 0.397378 0.753632 0.032 Uiso 1 1 calc R U . . .
H10C H 0.437651 0.350012 0.646536 0.032 Uiso 1 1 calc R U . . .
C11 C 0.5285(2) 0.46918(11) 0.5940(3) 0.0214(5) Uani 1 1 d . . . . .
H11A H 0.535331 0.482819 0.685196 0.032 Uiso 1 1 calc R U . . .
H11B H 0.539384 0.506134 0.536583 0.032 Uiso 1 1 calc R U . . .
H11C H 0.597695 0.437861 0.575197 0.032 Uiso 1 1 calc R U . . .
C12 C 0.5066(2) 0.32928(10) 0.1410(2) 0.0141(4) Uani 1 1 d . . . . .
C13 C 0.6772(2) 0.26586(11) 0.0966(2) 0.0210(5) Uani 1 1 d . . . . .
H13A H 0.662575 0.220181 0.115515 0.025 Uiso 1 1 calc R U . . .
H13B H 0.773391 0.273842 0.090326 0.025 Uiso 1 1 calc R U . . .
C14 C 0.6065(2) 0.28561(10) -0.0305(2) 0.0165(4) Uani 1 1 d . . . . .
C15 C 0.5674(3) 0.22885(11) -0.1140(3) 0.0258(5) Uani 1 1 d . . . . .
H15A H 0.510298 0.200410 -0.063383 0.039 Uiso 1 1 calc R U . . .
H15B H 0.646875 0.205769 -0.141173 0.039 Uiso 1 1 calc R U . . .
H15C H 0.519712 0.243790 -0.191429 0.039 Uiso 1 1 calc R U . . .
C16 C 0.6860(2) 0.33381(13) -0.1081(3) 0.0265(5) Uani 1 1 d . . . . .
H16A H 0.632423 0.349806 -0.180680 0.040 Uiso 1 1 calc R U . . .
H16B H 0.765746 0.313403 -0.142409 0.040 Uiso 1 1 calc R U . . .
H16C H 0.710967 0.369343 -0.051225 0.040 Uiso 1 1 calc R U . . .
C17 C 0.1138(2) 0.60801(10) 0.7942(2) 0.0178(5) Uani 1 1 d . . . . .
C18 C -0.0071(2) 0.67992(12) 0.9026(3) 0.0268(6) Uani 1 1 d . . . . .
H18A H -0.094267 0.665017 0.933765 0.032 Uiso 1 1 calc R U . . .
H18B H -0.006247 0.727064 0.902254 0.032 Uiso 1 1 calc R U . . .
C19 C 0.1046(2) 0.65349(11) 0.9885(2) 0.0220(5) Uani 1 1 d . . . . .
C20 C 0.0538(3) 0.62311(13) 1.1144(3) 0.0326(6) Uani 1 1 d . . . . .
H20A H -0.005887 0.587896 1.092937 0.049 Uiso 1 1 calc R U . . .
H20B H 0.006092 0.655067 1.165724 0.049 Uiso 1 1 calc R U . . .
H20C H 0.128557 0.606903 1.165181 0.049 Uiso 1 1 calc R U . . .
C21 C 0.2101(3) 0.70358(12) 1.0172(3) 0.0286(6) Uani 1 1 d . . . . .
H21A H 0.283426 0.683796 1.064624 0.043 Uiso 1 1 calc R U . . .
H21B H 0.171828 0.737677 1.070375 0.043 Uiso 1 1 calc R U . . .
H21C H 0.242762 0.721396 0.934881 0.043 Uiso 1 1 calc R U . . .

loop_
_atom_site_aniso_label
_atom_site_aniso_U_11
_atom_site_aniso_U_22
_atom_site_aniso_U_33
_atom_site_aniso_U_23
_atom_site_aniso_U_13
_atom_site_aniso_U_12
O1 0.0210(8) 0.0229(8) 0.0139(8) -0.0037(6) -0.0025(6) 0.0033(7)
O2 0.0180(7) 0.0203(7) 0.0138(8) -0.0059(6) -0.0015(6) 0.0066(6)
O3 0.0247(8) 0.0230(8) 0.0273(10) -0.0091(7) -0.0015(7) 0.0096(7)
N1 0.0165(8) 0.0160(8) 0.0147(9) -0.0026(7) 0.0018(7) 0.0021(7)
N2 0.0266(10) 0.0200(9) 0.0197(10) -0.0047(8) 0.0058(8) 0.0039(8)
C1 0.0145(10) 0.0145(9) 0.0152(10) -0.0011(8) -0.0026(8) 0.0006(8)
C2 0.0151(9) 0.0117(9) 0.0143(10) -0.0015(8) -0.0001(8) -0.0015(8)
C3 0.0151(10) 0.0129(9) 0.0131(10) 0.0000(8) -0.0016(8) -0.0044(8)
C4 0.0121(9) 0.0144(9) 0.0164(11) 0.0004(8) -0.0017(8) -0.0019(8)
C4A 0.0128(9) 0.0110(9) 0.0154(10) -0.0011(8) 0.0024(8) -0.0024(7)
C4B 0.0133(9) 0.0127(9) 0.0155(10) -0.0001(8) 0.0036(8) -0.0029(8)
C5 0.0148(10) 0.0167(10) 0.0168(11) 0.0025(9) 0.0016(8) -0.0002(8)
C6 0.0150(10) 0.0151(10) 0.0205(12) 0.0032(9) 0.0047(9) 0.0011(8)
C7 0.0182(10) 0.0139(9) 0.0187(11) -0.0018(8) 0.0064(9) -0.0021(8)
C8 0.0170(9) 0.0187(10) 0.0151(10) -0.0020(9) 0.0001(9) -0.0005(8)
C8A 0.0142(9) 0.0151(9) 0.0158(10) 0.0007(8) 0.0008(8) -0.0011(8)
C9 0.0151(9) 0.0170(10) 0.0111(10) -0.0044(8) -0.0015(8) 0.0013(8)
C9A 0.0140(10) 0.0137(9) 0.0125(10) -0.0011(8) -0.0002(8) -0.0032(8)
C10 0.0290(12) 0.0214(11) 0.0141(11) -0.0009(9) -0.0019(10) 0.0042(9)
C11 0.0152(10) 0.0257(11) 0.0233(12) -0.0096(10) -0.0027(9) 0.0000(9)
C12 0.0142(9) 0.0121(9) 0.0161(10) 0.0004(8) -0.0003(8) -0.0020(8)
C13 0.0236(11) 0.0245(11) 0.0149(11) -0.0060(9) 0.0015(9) 0.0097(9)
C14 0.0163(10) 0.0182(10) 0.0148(11) -0.0038(9) -0.0001(9) 0.0012(8)
C15 0.0288(12) 0.0242(11) 0.0244(13) -0.0099(10) -0.0044(10) 0.0030(10)
C16 0.0187(11) 0.0372(13) 0.0234(13) 0.0040(11) 0.0006(10) -0.0041(10)
C17 0.0156(10) 0.0159(10) 0.0219(12) -0.0024(9) 0.0049(9) -0.0022(8)
C18 0.0265(13) 0.0244(11) 0.0294(14) -0.0107(11) 0.0032(11) 0.0060(10)
C19 0.0229(11) 0.0214(11) 0.0218(12) -0.0090(10) 0.0065(10) -0.0012(9)
C20 0.0406(15) 0.0346(13) 0.0227(13) -0.0111(11) 0.0104(11) -0.0098(12)
C21 0.0268(12) 0.0251(12) 0.0340(15) -0.0087(11) 0.0041(11) -0.0044(10)

loop_
_atom_type_symbol
_atom_type_description
_atom_type_scat_dispersion_real
_atom_type_scat_dispersion_imag
_atom_type_scat_source
C C 0.0033 0.0016 'International Tables Vol C Tables 4.2.6.8 and 6.1.1.4'
H H 0.0000 0.0000 'International Tables Vol C Tables 4.2.6.8 and 6.1.1.4'
N N 0.0061 0.0033 'International Tables Vol C Tables 4.2.6.8 and 6.1.1.4'
O O 0.0106 0.0060 'International Tables Vol C Tables 4.2.6.8 and 6.1.1.4'

loop_
_geom_angle_atom_site_label_1
_geom_angle_atom_site_label_2
_geom_angle_atom_site_label_3
_geom_angle
_geom_angle_site_symmetry_1
_geom_angle_site_symmetry_3
_geom_angle_publ_flag
C3 O1 H1 109.5 . . ?
C12 O2 C13 104.85(17) . . ?
C17 O3 C18 104.70(18) . . ?
C12 N1 C14 107.15(18) . . ?
C17 N2 C19 106.69(19) . . ?
C2 C1 H1A 120.2 . . ?
C9A C1 H1A 120.2 . . ?
C9A C1 C2 119.52(19) . . ?
C1 C2 C3 120.19(19) . . ?
C1 C2 C12 120.44(19) . . ?
C3 C2 C12 119.23(19) . . ?
O1 C3 C2 121.73(19) . . ?
O1 C3 C4 118.11(19) . . ?
C4 C3 C2 120.1(2) . . ?
C3 C4 H4 120.7 . . ?
C4A C4 C3 118.70(19) . . ?
C4A C4 H4 120.7 . . ?
C4 C4A C4B 130.0(2) . . ?
C4 C4A C9A 121.78(19) . . ?
C9A C4A C4B 108.16(19) . . ?
C5 C4B C4A 130.9(2) . . ?
C5 C4B C8A 120.8(2) . . ?
C8A C4B C4A 108.24(18) . . ?
C4B C5 H5 120.7 . . ?
C6 C5 C4B 118.6(2) . . ?
C6 C5 H5 120.7 . . ?
C5 C6 H6 119.8 . . ?
C5 C6 C7 120.5(2) . . ?
C7 C6 H6 119.8 . . ?
C6 C7 C8 120.8(2) . . ?
C6 C7 C17 120.8(2) . . ?
C8 C7 C17 118.4(2) . . ?
C7 C8 H8 120.7 . . ?
C8A C8 C7 118.7(2) . . ?
C8A C8 H8 120.7 . . ?
C4B C8A C9 111.38(19) . . ?
C8 C8A C4B 120.56(19) . . ?
C8 C8A C9 128.1(2) . . ?
C8A C9 C10 110.90(18) . . ?
C8A C9 C11 111.75(17) . . ?
C9A C9 C8A 100.72(17) . . ?
C9A C9 C10 111.19(17) . . ?
C9A C9 C11 111.50(18) . . ?
C10 C9 C11 110.45(19) . . ?
C1 C9A C4A 119.7(2) . . ?
C1 C9A C9 128.90(19) . . ?
C4A C9A C9 111.40(18) . . ?
C9 C10 H10A 109.5 . . ?
C9 C10 H10B 109.5 . . ?
C9 C10 H10C 109.5 . . ?
H10A C10 H10B 109.5 . . ?
H10A C10 H10C 109.5 . . ?
H10B C10 H10C 109.5 . . ?
C9 C11 H11A 109.5 . . ?
C9 C11 H11B 109.5 . . ?
C9 C11 H11C 109.5 . . ?
H11A C11 H11B 109.5 . . ?
H11A C11 H11C 109.5 . . ?
H11B C11 H11C 109.5 . . ?
O2 C12 C2 116.89(19) . . ?
N1 C12 O2 118.3(2) . . ?
N1 C12 C2 124.8(2) . . ?
O2 C13 H13A 110.9 . . ?
O2 C13 H13B 110.9 . . ?
O2 C13 C14 104.32(16) . . ?
H13A C13 H13B 108.9 . . ?
C14 C13 H13A 110.9 . . ?
C14 C13 H13B 110.9 . . ?
N1 C14 C13 102.08(18) . . ?
N1 C14 C15 110.30(18) . . ?
N1 C14 C16 107.75(18) . . ?
C15 C14 C13 112.68(19) . . ?
C16 C14 C13 112.06(19) . . ?
C16 C14 C15 111.5(2) . . ?
C14 C15 H15A 109.5 . . ?
C14 C15 H15B 109.5 . . ?
C14 C15 H15C 109.5 . . ?
H15A C15 H15B 109.5 . . ?
H15A C15 H15C 109.5 . . ?
H15B C15 H15C 109.5 . . ?
C14 C16 H16A 109.5 . . ?
C14 C16 H16B 109.5 . . ?
C14 C16 H16C 109.5 . . ?
H16A C16 H16B 109.5 . . ?
H16A C16 H16C 109.5 . . ?
H16B C16 H16C 109.5 . . ?
O3 C17 C7 115.8(2) . . ?
N2 C17 O3 118.8(2) . . ?
N2 C17 C7 125.5(2) . . ?
O3 C18 H18A 110.9 . . ?
O3 C18 H18B 110.9 . . ?
O3 C18 C19 104.15(18) . . ?
H18A C18 H18B 108.9 . . ?
C19 C18 H18A 110.9 . . ?
C19 C18 H18B 110.9 . . ?
N2 C19 C18 103.4(2) . . ?
N2 C19 C20 108.27(19) . . ?
N2 C19 C21 108.80(19) . . ?
C20 C19 C18 112.8(2) . . ?
C21 C19 C18 112.1(2) . . ?
C21 C19 C20 111.1(2) . . ?
C19 C20 H20A 109.5 . . ?
C19 C20 H20B 109.5 . . ?
C19 C20 H20C 109.5 . . ?
H20A C20 H20B 109.5 . . ?
H20A C20 H20C 109.5 . . ?
H20B C20 H20C 109.5 . . ?
C19 C21 H21A 109.5 . . ?
C19 C21 H21B 109.5 . . ?
C19 C21 H21C 109.5 . . ?
H21A C21 H21B 109.5 . . ?
H21A C21 H21C 109.5 . . ?
H21B C21 H21C 109.5 . . ?

loop_
_geom_bond_atom_site_label_1
_geom_bond_atom_site_label_2
_geom_bond_distance
_geom_bond_site_symmetry_2
_geom_bond_publ_flag
O1 H1 0.8400 . ?
O1 C3 1.359(3) . ?
O2 C12 1.353(3) . ?
O2 C13 1.458(3) . ?
O3 C17 1.373(3) . ?
O3 C18 1.453(3) . ?
N1 C12 1.277(3) . ?
N1 C14 1.485(3) . ?
N2 C17 1.259(3) . ?
N2 C19 1.490(3) . ?
C1 H1A 0.9500 . ?
C1 C2 1.404(3) . ?
C1 C9A 1.379(3) . ?
C2 C3 1.414(3) . ?
C2 C12 1.462(3) . ?
C3 C4 1.391(3) . ?
C4 H4 0.9500 . ?
C4 C4A 1.385(3) . ?
C4A C4B 1.467(3) . ?
C4A C9A 1.406(3) . ?
C4B C5 1.393(3) . ?
C4B C8A 1.404(3) . ?
C5 H5 0.9500 . ?
C5 C6 1.392(3) . ?
C6 H6 0.9500 . ?
C6 C7 1.396(3) . ?
C7 C8 1.401(3) . ?
C7 C17 1.476(3) . ?
C8 H8 0.9500 . ?
C8 C8A 1.379(3) . ?
C8A C9 1.524(3) . ?
C9 C9A 1.521(3) . ?
C9 C10 1.532(3) . ?
C9 C11 1.538(3) . ?
C10 H10A 0.9800 . ?
C10 H10B 0.9800 . ?
C10 H10C 0.9800 . ?
C11 H11A 0.9800 . ?
C11 H11B 0.9800 . ?
C11 H11C 0.9800 . ?
C13 H13A 0.9900 . ?
C13 H13B 0.9900 . ?
C13 C14 1.543(3) . ?
C14 C15 1.520(3) . ?
C14 C16 1.518(3) . ?
C15 H15A 0.9800 . ?
C15 H15B 0.9800 . ?
C15 H15C 0.9800 . ?
C16 H16A 0.9800 . ?
C16 H16B 0.9800 . ?
C16 H16C 0.9800 . ?
C18 H18A 0.9900 . ?
C18 H18B 0.9900 . ?
C18 C19 1.537(4) . ?
C19 C20 1.528(4) . ?
C19 C21 1.528(3) . ?
C20 H20A 0.9800 . ?
C20 H20B 0.9800 . ?
C20 H20C 0.9800 . ?
C21 H21A 0.9800 . ?
C21 H21B 0.9800 . ?
C21 H21C 0.9800 . ?

loop_
_geom_torsion_atom_site_label_1
_geom_torsion_atom_site_label_2
_geom_torsion_atom_site_label_3
_geom_torsion_atom_site_label_4
_geom_torsion
_geom_torsion_site_symmetry_1
_geom_torsion_site_symmetry_2
_geom_torsion_site_symmetry_3
_geom_torsion_site_symmetry_4
_geom_torsion_publ_flag
O1 C3 C4 C4A -179.06(18) . . . . ?
O2 C13 C14 N1 -17.8(2) . . . . ?
O2 C13 C14 C15 -136.1(2) . . . . ?
O2 C13 C14 C16 97.2(2) . . . . ?
O3 C18 C19 N2 -14.6(2) . . . . ?
O3 C18 C19 C20 -131.3(2) . . . . ?
O3 C18 C19 C21 102.4(2) . . . . ?
C1 C2 C3 O1 178.87(19) . . . . ?
C1 C2 C3 C4 1.2(3) . . . . ?
C1 C2 C12 O2 -0.5(3) . . . . ?
C1 C2 C12 N1 -177.8(2) . . . . ?
C2 C1 C9A C4A -0.8(3) . . . . ?
C2 C1 C9A C9 -178.5(2) . . . . ?
C2 C3 C4 C4A -1.3(3) . . . . ?
C3 C2 C12 O2 175.20(18) . . . . ?
C3 C2 C12 N1 -2.1(3) . . . . ?
C3 C4 C4A C4B 176.5(2) . . . . ?
C3 C4 C4A C9A 0.4(3) . . . . ?
C4 C4A C4B C5 2.7(4) . . . . ?
C4 C4A C4B C8A -176.2(2) . . . . ?
C4 C4A C9A C1 0.7(3) . . . . ?
C4 C4A C9A C9 178.75(18) . . . . ?
C4A C4B C5 C6 -176.5(2) . . . . ?
C4A C4B C8A C8 176.91(18) . . . . ?
C4A C4B C8A C9 -2.4(2) . . . . ?
C4B C4A C9A C1 -176.19(19) . . . . ?
C4B C4A C9A C9 1.9(2) . . . . ?
C4B C5 C6 C7 -0.8(3) . . . . ?
C4B C8A C9 C9A 3.3(2) . . . . ?
C4B C8A C9 C10 -114.5(2) . . . . ?
C4B C8A C9 C11 121.8(2) . . . . ?
C5 C4B C8A C8 -2.1(3) . . . . ?
C5 C4B C8A C9 178.57(19) . . . . ?
C5 C6 C7 C8 -0.9(3) . . . . ?
C5 C6 C7 C17 179.97(19) . . . . ?
C6 C7 C8 C8A 1.1(3) . . . . ?
C6 C7 C17 O3 -10.3(3) . . . . ?
C6 C7 C17 N2 169.2(2) . . . . ?
C7 C8 C8A C4B 0.4(3) . . . . ?
C7 C8 C8A C9 179.6(2) . . . . ?
C8 C7 C17 O3 170.58(19) . . . . ?
C8 C7 C17 N2 -9.9(3) . . . . ?
C8 C8A C9 C9A -176.0(2) . . . . ?
C8 C8A C9 C10 66.2(3) . . . . ?
C8 C8A C9 C11 -57.5(3) . . . . ?
C8A C4B C5 C6 2.3(3) . . . . ?
C8A C9 C9A C1 174.7(2) . . . . ?
C8A C9 C9A C4A -3.1(2) . . . . ?
C9A C1 C2 C3 -0.1(3) . . . . ?
C9A C1 C2 C12 175.5(2) . . . . ?
C9A C4A C4B C5 179.2(2) . . . . ?
C9A C4A C4B C8A 0.4(2) . . . . ?
C10 C9 C9A C1 -67.7(3) . . . . ?
C10 C9 C9A C4A 114.5(2) . . . . ?
C11 C9 C9A C1 56.1(3) . . . . ?
C11 C9 C9A C4A -121.77(19) . . . . ?
C12 O2 C13 C14 15.3(2) . . . . ?
C12 N1 C14 C13 14.3(2) . . . . ?
C12 N1 C14 C15 134.3(2) . . . . ?
C12 N1 C14 C16 -103.8(2) . . . . ?
C12 C2 C3 O1 3.2(3) . . . . ?
C12 C2 C3 C4 -174.50(18) . . . . ?
C13 O2 C12 N1 -6.9(2) . . . . ?
C13 O2 C12 C2 175.57(18) . . . . ?
C14 N1 C12 O2 -5.3(3) . . . . ?
C14 N1 C12 C2 171.94(19) . . . . ?
C17 O3 C18 C19 14.0(2) . . . . ?
C17 N2 C19 C18 9.9(2) . . . . ?
C17 N2 C19 C20 129.7(2) . . . . ?
C17 N2 C19 C21 -109.4(2) . . . . ?
C17 C7 C8 C8A -179.74(19) . . . . ?
C18 O3 C17 N2 -8.9(3) . . . . ?
C18 O3 C17 C7 170.60(19) . . . . ?
C19 N2 C17 O3 -1.0(3) . . . . ?
C19 N2 C17 C7 179.5(2) . . . . ?
